data_1515529
loop_
_publ_author_name
'Lu, Hongjian'
'Jiang, Huiling'
'Hu, Yang'
'Wojtas, Lukasz'
'Zhang, X. Peter'

_publ_section_title
;
 Chemoselective intramolecular allylic C--H amination versus C&#xE001;C
 aziridination through Co(ii)-based metalloradical catalysis
;
_journal_issue 12
_journal_name_full 'Chemical Science'
_journal_page_first 2361
_journal_paper_doi 10.1039/c1sc00366f
_journal_volume 2
_journal_year 2011
_chemical_formula_moiety 'C16 H22 N2 O2 S'
_chemical_formula_sum 'C16 H22 N2 O2 S'
_chemical_formula_weight 306.42
_chemical_name_systematic
;
?
;
_space_group_IT_number 14
_symmetry_cell_setting monoclinic
_symmetry_space_group_name_Hall '-P 2ybc'
_symmetry_space_group_name_H-M 'P 1 21/c 1'
_atom_sites_solution_hydrogens geom
_atom_sites_solution_primary direct
_atom_sites_solution_secondary difmap
_audit_creation_method SHELXL-97
_cell_angle_alpha 90.00
_cell_angle_beta 102.174(2)
_cell_angle_gamma 90.00
_cell_formula_units_Z 4
_cell_length_a 14.5628(4)
_cell_length_b 6.4095(2)
_cell_length_c 16.6818(4)
_cell_measurement_reflns_used 3740
_cell_measurement_temperature 100(2)
_cell_measurement_theta_max 65.88
_cell_measurement_theta_min 2.71
_cell_volume 1522.07(7)
_computing_cell_refinement 'APEX2 (Bruker, 2010); SAINT (Bruker, 2009)'
_computing_data_collection 'APEX2 (Bruker, 2010)'
_computing_data_reduction 'SAINT (Bruker, 2009);XPREP(Sheldrick,2008)'
_computing_publication_material 'APEX2 (Bruker, 2010)'
_computing_structure_refinement 'SHELXL-97 (Sheldrick, 2008)'
_computing_structure_solution 'SHELXS-97 (Sheldrick, 2008)'
_diffrn_ambient_temperature 100(2)
_diffrn_measured_fraction_theta_full 0.981
_diffrn_measured_fraction_theta_max 0.981
_diffrn_measurement_device_type 'BRUKER SMART APEXII CCD'
_diffrn_measurement_method 'omega scans'
_diffrn_radiation_monochromator graphite
_diffrn_radiation_source 'fine-focus sealed tube'
_diffrn_radiation_type CuK\a
_diffrn_radiation_wavelength 1.54178
_diffrn_reflns_av_R_equivalents 0.0370
_diffrn_reflns_av_sigmaI/netI 0.0272
_diffrn_reflns_limit_h_max 16
_diffrn_reflns_limit_h_min -16
_diffrn_reflns_limit_k_max 7
_diffrn_reflns_limit_k_min -6
_diffrn_reflns_limit_l_max 19
_diffrn_reflns_limit_l_min -19
_diffrn_reflns_number 12157
_diffrn_reflns_theta_full 65.97
_diffrn_reflns_theta_max 65.97
_diffrn_reflns_theta_min 3.10
_exptl_absorpt_coefficient_mu 1.939
_exptl_absorpt_correction_T_max 0.9623
_exptl_absorpt_correction_T_min 0.7597
_exptl_absorpt_correction_type multi-scan
_exptl_absorpt_process_details 'SADABS; (Sheldrick, 2003)'
_exptl_crystal_colour colorless
_exptl_crystal_density_diffrn 1.337
_exptl_crystal_density_method 'not measured'
_exptl_crystal_description needle
_exptl_crystal_F_000 656
_exptl_crystal_size_max 0.15
_exptl_crystal_size_mid 0.05
_exptl_crystal_size_min 0.02
_refine_diff_density_max 0.240
_refine_diff_density_min -0.388
_refine_diff_density_rms 0.045
_refine_ls_extinction_method none
_refine_ls_goodness_of_fit_ref 1.063
_refine_ls_hydrogen_treatment constr
_refine_ls_matrix_type full
_refine_ls_number_parameters 194
_refine_ls_number_reflns 2598
_refine_ls_number_restraints 6
_refine_ls_restrained_S_all 1.064
_refine_ls_R_factor_all 0.0474
_refine_ls_R_factor_gt 0.0379
_refine_ls_shift/su_max 0.001
_refine_ls_shift/su_mean 0.000
_refine_ls_structure_factor_coef Fsqd
_refine_ls_weighting_details 'calc w=1/[\s^2^(Fo^2^)+(0.0576P)^2^+0.4614P] where P=(Fo^2^+2Fc^2^)/3'
_refine_ls_weighting_scheme calc
_refine_ls_wR_factor_gt 0.0996
_refine_ls_wR_factor_ref 0.1050
_reflns_number_gt 2152
_reflns_number_total 2598
_reflns_threshold_expression >2sigma(I)
_cod_data_source_file c1sc00366f.txt
_cod_data_source_block hl_8_79_2_0m
_cod_original_sg_symbol_H-M P21/c
_cod_database_code 1515529

loop_
_symmetry_equiv_pos_as_xyz
'x, y, z'
'-x, y+1/2, -z+1/2'
'-x, -y, -z'
'x, -y-1/2, z-1/2'

loop_
_atom_site_label
_atom_site_type_symbol
_atom_site_fract_x
_atom_site_fract_y
_atom_site_fract_z
_atom_site_U_iso_or_equiv
_atom_site_adp_type
_atom_site_occupancy
_atom_site_symmetry_multiplicity
_atom_site_calc_flag
_atom_site_refinement_flags
_atom_site_disorder_assembly
_atom_site_disorder_group
S1 S 0.84845(3) 1.05510(7) 0.78807(3) 0.02653(17) Uani 1 1 d . A .
C1 C 0.98559(17) 1.1333(4) 0.57661(12) 0.0387(5) Uani 1 1 d . . .
H1A H 1.0416 1.0529 0.5839 0.046 Uiso 1 1 calc R . .
H1B H 0.9779 1.2521 0.5418 0.046 Uiso 1 1 calc R . .
N1 N 0.94113(11) 0.9656(3) 0.75834(10) 0.0290(4) Uani 1 1 d . . .
H1N H 0.9668 0.8593 0.7946 0.043 Uiso 1 1 d R . .
O1 O 0.81931(10) 1.2380(2) 0.74055(9) 0.0368(4) Uani 1 1 d . . .
C2 C 0.91899(15) 1.0803(3) 0.61455(13) 0.0352(5) Uani 1 1 d . . .
H2 H 0.8638 1.1635 0.6061 0.042 Uiso 1 1 calc R . .
N2 N 0.76617(10) 0.8779(2) 0.76185(9) 0.0229(3) Uani 1 1 d . . .
O2 O 0.87171(10) 1.0716(2) 0.87511(8) 0.0351(4) Uani 1 1 d . . .
C3 C 0.92497(13) 0.8951(3) 0.67072(12) 0.0283(4) Uani 1 1 d . A .
H3 H 0.9823 0.8153 0.6650 0.034 Uiso 1 1 calc R . .
C4 C 0.84180(13) 0.7419(3) 0.64980(11) 0.0258(4) Uani 1 1 d . . .
H4 H 0.8604 0.6119 0.6824 0.031 Uiso 1 1 calc R A .
C5 C 0.82358(15) 0.6816(3) 0.55910(12) 0.0333(5) Uani 1 1 d . A .
H5A H 0.8097 0.8093 0.5253 0.040 Uiso 1 1 calc R . .
H5B H 0.8811 0.6179 0.5471 0.040 Uiso 1 1 calc R . .
C6 C 0.74220(15) 0.5290(3) 0.53513(12) 0.0347(5) Uani 1 1 d . . .
H6A H 0.7301 0.5036 0.4753 0.042 Uiso 1 1 calc R A .
H6B H 0.7591 0.3942 0.5634 0.042 Uiso 1 1 calc R . .
C7 C 0.65383(14) 0.6147(3) 0.55820(12) 0.0319(5) Uani 1 1 d . A .
H7A H 0.6025 0.5111 0.5443 0.038 Uiso 1 1 calc R . .
H7B H 0.6338 0.7434 0.5265 0.038 Uiso 1 1 calc R . .
C8 C 0.67216(13) 0.6633(3) 0.64976(11) 0.0272(4) Uani 1 1 d . . .
H8A H 0.6898 0.5336 0.6815 0.033 Uiso 1 1 calc R A .
H8B H 0.6142 0.7186 0.6640 0.033 Uiso 1 1 calc R . .
C9 C 0.75097(13) 0.8234(3) 0.67237(11) 0.0243(4) Uani 1 1 d . A .
H9 H 0.7314 0.9530 0.6399 0.029 Uiso 1 1 calc R . .
C10A C 0.76833(19) 0.7042(4) 0.82238(16) 0.0225(7) Uani 0.656(4) 1 d P A 1
H10A H 0.8137 0.7400 0.8735 0.027 Uiso 0.656(4) 1 calc PR A 1
H10B H 0.7909 0.5757 0.7999 0.027 Uiso 0.656(4) 1 calc PR A 1
C11A C 0.6736(3) 0.6608(7) 0.8427(2) 0.0221(7) Uiso 0.656(4) 1 d P A 1
C12A C 0.6605(3) 0.4696(7) 0.8793(3) 0.0303(10) Uiso 0.656(4) 1 d P A 1
H12A H 0.7101 0.3704 0.8883 0.036 Uiso 0.656(4) 1 calc PR A 1
C13A C 0.5773(3) 0.4210(7) 0.9029(2) 0.0304(11) Uiso 0.656(4) 1 d P A 1
H13A H 0.5693 0.2914 0.9282 0.036 Uiso 0.656(4) 1 calc PR A 1
C14A C 0.5067(3) 0.5682(7) 0.8881(2) 0.0301(9) Uiso 0.656(4) 1 d P A 1
H14A H 0.4491 0.5390 0.9039 0.036 Uiso 0.656(4) 1 calc PR A 1
C15A C 0.5174(3) 0.7594(5) 0.8507(2) 0.0326(8) Uiso 0.656(4) 1 d P A 1
H15A H 0.4674 0.8576 0.8408 0.039 Uiso 0.656(4) 1 calc PR A 1
C16A C 0.6015(3) 0.8044(5) 0.82813(18) 0.0261(7) Uiso 0.656(4) 1 d P A 1
H16A H 0.6095 0.9338 0.8027 0.031 Uiso 0.656(4) 1 calc PR A 1
C10B C 0.6817(4) 0.9384(8) 0.7889(3) 0.0246(14) Uani 0.344(4) 1 d P A 2
H10C H 0.6349 0.9922 0.7415 0.030 Uiso 0.344(4) 1 calc PR A 2
H10D H 0.6968 1.0521 0.8297 0.030 Uiso 0.344(4) 1 calc PR A 2
C11B C 0.6395(5) 0.7557(11) 0.8269(3) 0.0222(13) Uiso 0.344(4) 1 d PD A 2
C12B C 0.5448(6) 0.7721(10) 0.8308(4) 0.0370(18) Uiso 0.344(4) 1 d PD A 2
H12B H 0.5101 0.8899 0.8066 0.044 Uiso 0.344(4) 1 calc PR A 2
C13B C 0.4997(4) 0.6233(12) 0.8686(4) 0.0304(18) Uiso 0.344(4) 1 d PD A 2
H13B H 0.4359 0.6362 0.8727 0.036 Uiso 0.344(4) 1 calc PR A 2
C14B C 0.5548(5) 0.4543(12) 0.9000(4) 0.032(2) Uiso 0.344(4) 1 d PD A 2
H14B H 0.5265 0.3467 0.9256 0.038 Uiso 0.344(4) 1 calc PR A 2
C15B C 0.6501(5) 0.4313(13) 0.8965(5) 0.041(3) Uiso 0.344(4) 1 d PD A 2
H15B H 0.6849 0.3121 0.9192 0.049 Uiso 0.344(4) 1 calc PR A 2
C16B C 0.6913(4) 0.5864(12) 0.8592(4) 0.0268(16) Uiso 0.344(4) 1 d PD A 2
H16B H 0.7555 0.5758 0.8560 0.032 Uiso 0.344(4) 1 calc PR A 2

loop_
_atom_site_aniso_label
_atom_site_aniso_U_11
_atom_site_aniso_U_22
_atom_site_aniso_U_33
_atom_site_aniso_U_23
_atom_site_aniso_U_13
_atom_site_aniso_U_12
S1 0.0300(3) 0.0228(3) 0.0283(3) -0.00150(17) 0.00944(19) -0.00279(18)
C1 0.0524(14) 0.0367(12) 0.0308(11) -0.0039(9) 0.0174(10) -0.0100(10)
N1 0.0271(9) 0.0296(9) 0.0306(9) 0.0040(7) 0.0069(7) -0.0015(7)
O1 0.0459(9) 0.0233(8) 0.0457(9) 0.0039(6) 0.0197(7) 0.0048(6)
C2 0.0412(12) 0.0317(12) 0.0362(12) 0.0044(8) 0.0161(9) 0.0046(9)
N2 0.0255(8) 0.0220(8) 0.0221(8) 0.0005(6) 0.0072(6) -0.0003(6)
O2 0.0365(8) 0.0381(9) 0.0317(8) -0.0068(6) 0.0092(6) -0.0097(6)
C3 0.0275(10) 0.0285(11) 0.0317(11) 0.0030(8) 0.0128(8) 0.0045(8)
C4 0.0272(10) 0.0253(10) 0.0259(10) 0.0028(7) 0.0077(8) 0.0041(7)
C5 0.0368(11) 0.0388(12) 0.0265(10) 0.0006(8) 0.0119(8) 0.0075(9)
C6 0.0421(12) 0.0368(12) 0.0242(10) -0.0034(8) 0.0044(9) 0.0059(9)
C7 0.0332(11) 0.0348(11) 0.0252(10) 0.0002(8) 0.0006(8) 0.0019(8)
C8 0.0265(10) 0.0286(11) 0.0256(10) 0.0020(7) 0.0031(8) 0.0016(8)
C9 0.0268(10) 0.0245(10) 0.0217(9) 0.0021(7) 0.0056(7) 0.0042(7)
C10A 0.0226(15) 0.0242(15) 0.0205(14) 0.0012(11) 0.0044(11) 0.0010(11)
C10B 0.030(3) 0.023(3) 0.020(3) -0.001(2) 0.003(2) 0.002(2)

loop_
_atom_type_symbol
_atom_type_description
_atom_type_scat_dispersion_real
_atom_type_scat_dispersion_imag
_atom_type_scat_source
C C 0.0181 0.0091 'International Tables Vol C Tables 4.2.6.8 and 6.1.1.4'
H H 0.0000 0.0000 'International Tables Vol C Tables 4.2.6.8 and 6.1.1.4'
N N 0.0311 0.0180 'International Tables Vol C Tables 4.2.6.8 and 6.1.1.4'
O O 0.0492 0.0322 'International Tables Vol C Tables 4.2.6.8 and 6.1.1.4'
S S 0.3331 0.5567 'International Tables Vol C Tables 4.2.6.8 and 6.1.1.4'

loop_
_geom_angle_atom_site_label_1
_geom_angle_atom_site_label_2
_geom_angle_atom_site_label_3
_geom_angle
O2 S1 O1 118.94(9)
O2 S1 N1 107.52(8)
O1 S1 N1 106.67(8)
O2 S1 N2 109.06(8)
O1 S1 N2 107.76(9)
N1 S1 N2 106.19(8)
C2 C1 H1A 120.0
C2 C1 H1B 120.0
H1A C1 H1B 120.0
C3 N1 S1 115.52(12)
C3 N1 H1N 111.7
S1 N1 H1N 107.6
C1 C2 C3 123.7(2)
C1 C2 H2 118.2
C3 C2 H2 118.2
C10B N2 C10A 83.5(2)
C10B N2 C9 114.5(2)
C10A N2 C9 118.31(16)
C10B N2 S1 110.6(2)
C10A N2 S1 115.08(14)
C9 N2 S1 111.82(11)
N1 C3 C2 110.23(16)
N1 C3 C4 111.53(15)
C2 C3 C4 114.99(16)
N1 C3 H3 106.5
C2 C3 H3 106.5
C4 C3 H3 106.5
C5 C4 C3 110.43(15)
C5 C4 C9 110.40(15)
C3 C4 C9 113.74(15)
C5 C4 H4 107.3
C3 C4 H4 107.3
C9 C4 H4 107.3
C6 C5 C4 112.63(16)
C6 C5 H5A 109.1
C4 C5 H5A 109.1
C6 C5 H5B 109.1
C4 C5 H5B 109.1
H5A C5 H5B 107.8
C7 C6 C5 110.76(17)
C7 C6 H6A 109.5
C5 C6 H6A 109.5
C7 C6 H6B 109.5
C5 C6 H6B 109.5
H6A C6 H6B 108.1
C6 C7 C8 110.36(16)
C6 C7 H7A 109.6
C8 C7 H7A 109.6
C6 C7 H7B 109.6
C8 C7 H7B 109.6
H7A C7 H7B 108.1
C7 C8 C9 110.38(15)
C7 C8 H8A 109.6
C9 C8 H8A 109.6
C7 C8 H8B 109.6
C9 C8 H8B 109.6
H8A C8 H8B 108.1
N2 C9 C8 110.31(14)
N2 C9 C4 111.54(14)
C8 C9 C4 110.54(15)
N2 C9 H9 108.1
C8 C9 H9 108.1
C4 C9 H9 108.1
N2 C10A C11A 113.4(3)
N2 C10A H10A 108.9
C11A C10A H10A 108.9
N2 C10A H10B 108.9
C11A C10A H10B 108.9
H10A C10A H10B 107.7
C16A C11A C12A 119.5(3)
C16A C11A C10A 122.3(4)
C12A C11A C10A 118.2(4)
C13A C12A C11A 121.9(4)
C13A C12A H12A 119.1
C11A C12A H12A 119.1
C14A C13A C12A 117.3(4)
C14A C13A H13A 121.3
C12A C13A H13A 121.3
C13A C14A C15A 122.0(3)
C13A C14A H14A 119.0
C15A C14A H14A 119.0
C16A C15A C14A 119.5(3)
C16A C15A H15A 120.3
C14A C15A H15A 120.3
C11A C16A C15A 119.8(3)
C11A C16A H16A 120.1
C15A C16A H16A 120.1
N2 C10B C11B 111.6(5)
N2 C10B H10C 109.3
C11B C10B H10C 109.3
N2 C10B H10D 109.3
C11B C10B H10D 109.3
H10C C10B H10D 108.0
C16B C11B C12B 120.6(5)
C16B C11B C10B 122.6(6)
C12B C11B C10B 116.8(7)
C13B C12B C11B 122.5(6)
C13B C12B H12B 118.8
C11B C12B H12B 118.8
C14B C13B C12B 114.8(6)
C14B C13B H13B 122.6
C12B C13B H13B 122.6
C13B C14B C15B 124.3(7)
C13B C14B H14B 117.9
C15B C14B H14B 117.9
C16B C15B C14B 118.0(7)
C16B C15B H15B 121.0
C14B C15B H15B 121.0
C11B C16B C15B 119.8(6)
C11B C16B H16B 120.1
C15B C16B H16B 120.1

loop_
_geom_bond_atom_site_label_1
_geom_bond_atom_site_label_2
_geom_bond_distance
S1 O2 1.4236(14)
S1 O1 1.4286(15)
S1 N1 1.6368(16)
S1 N2 1.6419(15)
C1 C2 1.310(3)
C1 H1A 0.9500
C1 H1B 0.9500
N1 C3 1.500(2)
N1 H1N 0.9348
C2 C3 1.504(3)
C2 H2 0.9500
N2 C10B 1.450(6)
N2 C10A 1.499(3)
N2 C9 1.503(2)
C3 C4 1.541(3)
C3 H3 1.0000
C4 C5 1.530(3)
C4 C9 1.541(3)
C4 H4 1.0000
C5 C6 1.524(3)
C5 H5A 0.9900
C5 H5B 0.9900
C6 C7 1.522(3)
C6 H6A 0.9900
C6 H6B 0.9900
C7 C8 1.526(3)
C7 H7A 0.9900
C7 H7B 0.9900
C8 C9 1.526(3)
C8 H8A 0.9900
C8 H8B 0.9900
C9 H9 1.0000
C10A C11A 1.514(4)
C10A H10A 0.9900
C10A H10B 0.9900
C11A C16A 1.379(5)
C11A C12A 1.400(6)
C12A C13A 1.386(6)
C12A H12A 0.9500
C13A C14A 1.379(6)
C13A H13A 0.9500
C14A C15A 1.399(5)
C14A H14A 0.9500
C15A C16A 1.385(5)
C15A H15A 0.9500
C16A H16A 0.9500
C10B C11B 1.522(8)
C10B H10C 0.9900
C10B H10D 0.9900
C11B C16B 1.366(7)
C11B C12B 1.398(7)
C12B C13B 1.383(8)
C12B H12B 0.9500
C13B C14B 1.383(8)
C13B H13B 0.9500
C14B C15B 1.410(8)
C14B H14B 0.9500
C15B C16B 1.375(8)
C15B H15B 0.9500
C16B H16B 0.9500
